data_1562128
loop_
_publ_author_name
'Van Lommel, Ruben'
'Bock, Jonathan'
'Daniliuc, Constantin'
'Hennecke, Ulrich'
'De Proft, Frank'

_publ_section_title
;
 A Dynamic Picture of the Halolactonization Reaction through a Combination
 of ab-initio Metadynamics and Experimental Investigations .
;
_journal_name_full 'Chemical Science'
_journal_paper_doi 10.1039/D1SC01014J
_journal_year 2021
_chemical_formula_sum 'C12 H11 Br O2'
_chemical_formula_weight 267.12
_space_group_crystal_system triclinic
_space_group_IT_number 2
_space_group_name_Hall '-P 1'
_space_group_name_H-M_alt 'P -1'
_atom_sites_solution_hydrogens geom
_audit_creation_method 'APEX3 v2016.1-0'
_audit_update_record
;
2021-01-14 deposited with the CCDC.	2021-04-23 downloaded from the CCDC.
;
_cell_angle_alpha 69.1250(10)
_cell_angle_beta 76.7640(10)
_cell_angle_gamma 65.2120(10)
_cell_formula_units_Z 2
_cell_length_a 8.3537(2)
_cell_length_b 8.5198(2)
_cell_length_c 8.8355(3)
_cell_measurement_reflns_used 7218
_cell_measurement_temperature 100.(2)
_cell_measurement_theta_max 27.5132
_cell_measurement_theta_min 2.4780
_cell_volume 531.08(3)
_computing_cell_refinement 'SAINT V8.37A (Bruker AXS Inc., 2015)'
_computing_data_collection
;

APEX3 v2016.1-0 (Bruker AXS Inc., 2016)
;
_computing_data_reduction 'SAINT V8.37A (Bruker AXS Inc., 2015)'
_computing_molecular_graphics 'XP (Sheldrick, 2014)'
_computing_publication_material 'SHELXL-2014/7 (Sheldrick, 2014)'
_computing_structure_refinement 'SHELXL-2014/7 (Sheldrick, 2014)'
_computing_structure_solution 'SHELXL-2014/7 (Sheldrick, 2014)'
_diffrn_ambient_temperature 100.(2)
_diffrn_detector_area_resol_mean 7.3910
_diffrn_measured_fraction_theta_full 0.988
_diffrn_measured_fraction_theta_max 0.988
_diffrn_measurement_device_type 'Bruker D8 Venture PHOTON 100 CMOS'
_diffrn_measurement_method 'omega and phi scans'
_diffrn_radiation_monochromator 'MX mirror'
_diffrn_radiation_type 'Mo K\a'
_diffrn_radiation_wavelength 0.71073
_diffrn_reflns_av_R_equivalents 0.0158
_diffrn_reflns_av_unetI/netI 0.0140
_diffrn_reflns_limit_h_max 10
_diffrn_reflns_limit_h_min -10
_diffrn_reflns_limit_k_max 10
_diffrn_reflns_limit_k_min -11
_diffrn_reflns_limit_l_max 11
_diffrn_reflns_limit_l_min -11
_diffrn_reflns_number 9320
_diffrn_reflns_theta_full 27.51
_diffrn_reflns_theta_max 27.51
_diffrn_reflns_theta_min 2.48
_diffrn_source 'Mo ImS'
_diffrn_source_type 'micro focus tube'
_exptl_absorpt_coefficient_mu 3.845
_exptl_absorpt_correction_T_max 0.57
_exptl_absorpt_correction_T_min 0.53
_exptl_absorpt_correction_type multi-scan
_exptl_absorpt_process_details
;
Bruker AXS (2014). SADABS, Version 2014/5, Bruker AXS Inc., Madison, Wisconsin,
USA.
;
_exptl_crystal_colour colourless
_exptl_crystal_density_diffrn 1.670
_exptl_crystal_density_method 'not measured'
_exptl_crystal_description prism
_exptl_crystal_F_000 268
_exptl_crystal_size_max 0.278
_exptl_crystal_size_mid 0.180
_exptl_crystal_size_min 0.165
_refine_diff_density_max 0.360
_refine_diff_density_min -0.223
_refine_ls_extinction_method none
_refine_ls_goodness_of_fit_ref 1.050
_refine_ls_hydrogen_treatment constr
_refine_ls_matrix_type full
_refine_ls_number_parameters 136
_refine_ls_number_reflns 2413
_refine_ls_number_restraints 0
_refine_ls_restrained_S_all 1.050
_refine_ls_R_factor_all 0.0165
_refine_ls_R_factor_gt 0.0156
_refine_ls_shift/su_max 0.001
_refine_ls_shift/su_mean 0.000
_refine_ls_structure_factor_coef Fsqd
_refine_ls_weighting_details 'w=1/[\s^2^(Fo^2^)+(0.0139P)^2^+0.2965P] where P=(Fo^2^+2Fc^2^)/3'
_refine_ls_weighting_scheme calc
_refine_ls_wR_factor_gt 0.0373
_refine_ls_wR_factor_ref 0.0376
_reflns_number_gt 2333
_reflns_number_total 2413
_reflns_threshold_expression 'I > 2\s(I)'
_cod_data_source_file d1sc01014j3.cif
_cod_data_source_block dan9755
_cod_database_code 1562128

loop_
_space_group_symop_operation_xyz
'x, y, z'
'-x, -y, -z'

loop_
_atom_site_type_symbol
_atom_site_label
_atom_site_fract_x
_atom_site_fract_y
_atom_site_fract_z
_atom_site_U_iso_or_equiv
_atom_site_adp_type
_atom_site_calc_flag
_atom_site_refinement_flags_adp
_atom_site_refinement_flags_occupancy
_atom_site_refinement_flags_posn
_atom_site_occupancy
_atom_site_disorder_assembly
_atom_site_disorder_group
Br Br1 0.96370(2) 0.31306(2) 0.19586(2) 0.01951(5) Uani d . . . 1 . .
O O1 0.67078(12) -0.10802(12) 0.35820(12) 0.0218(2) Uani d . . . 1 . .
O O2 0.58618(11) 0.19086(11) 0.24965(10) 0.01411(17) Uani d . . . 1 . .
C C1 0.10200(17) 0.66024(18) 0.27036(16) 0.0187(3) Uani d . . . 1 . .
H H1 -0.0144 0.6607 0.3057 0.022 Uiso calc U . R 1 . .
C C2 0.12657(17) 0.82226(17) 0.18247(16) 0.0193(3) Uani d . . . 1 . .
H H2 0.0263 0.9319 0.159 0.023 Uiso calc U . R 1 . .
C C3 0.29580(17) 0.82574(17) 0.12859(15) 0.0177(2) Uani d . . . 1 . .
H H3 0.3117 0.9363 0.0689 0.021 Uiso calc U . R 1 . .
C C4 0.44118(16) 0.66337(16) 0.16416(14) 0.0140(2) Uani d . . . 1 . .
C C5 0.41566(16) 0.50268(16) 0.25182(14) 0.0126(2) Uani d . . . 1 . .
C C6 0.24729(16) 0.49801(17) 0.30656(15) 0.0157(2) Uani d . . . 1 . .
H H6 0.2318 0.3873 0.3669 0.019 Uiso calc U . R 1 . .
C C7 0.63646(16) 0.62971(16) 0.12264(16) 0.0166(2) Uani d . . . 1 . .
H H7A 0.6814 0.6629 0.1966 0.02 Uiso calc U . R 1 . .
H H7B 0.6616 0.6971 0.0087 0.02 Uiso calc U . R 1 . .
C C8 0.71601(15) 0.42417(16) 0.14858(14) 0.0137(2) Uani d . . . 1 . .
H H8 0.7109 0.4035 0.0456 0.016 Uiso calc U . R 1 . .
C C9 0.59064(15) 0.34583(16) 0.28161(14) 0.0118(2) Uani d . . . 1 . .
C C10 0.63574(16) 0.27485(16) 0.45925(14) 0.0148(2) Uani d . . . 1 . .
H H10A 0.7162 0.3263 0.4728 0.018 Uiso calc U . R 1 . .
H H10B 0.5271 0.3054 0.5343 0.018 Uiso calc U . R 1 . .
C C11 0.72648(17) 0.07034(17) 0.49039(15) 0.0175(2) Uani d . . . 1 . .
H H11A 0.857 0.0332 0.4755 0.021 Uiso calc U . R 1 . .
H H11B 0.6914 0.0051 0.6019 0.021 Uiso calc U . R 1 . .
C C12 0.66190(15) 0.03404(16) 0.36492(15) 0.0153(2) Uani d . . . 1 . .

loop_
_atom_site_aniso_label
_atom_site_aniso_U_11
_atom_site_aniso_U_22
_atom_site_aniso_U_33
_atom_site_aniso_U_12
_atom_site_aniso_U_13
_atom_site_aniso_U_23
Br1 0.01226(7) 0.01971(7) 0.02414(7) -0.00688(5) -0.00142(4) -0.00273(5)
O1 0.0189(5) 0.0144(4) 0.0312(5) -0.0066(4) 0.0017(4) -0.0077(4)
O2 0.0165(4) 0.0122(4) 0.0157(4) -0.0056(3) -0.0029(3) -0.0053(3)
C1 0.0138(6) 0.0221(6) 0.0201(6) -0.0038(5) -0.0021(5) -0.0094(5)
C2 0.0189(6) 0.0165(6) 0.0187(6) 0.0005(5) -0.0057(5) -0.0071(5)
C3 0.0233(6) 0.0134(6) 0.0149(6) -0.0045(5) -0.0033(5) -0.0042(4)
C4 0.0173(6) 0.0149(6) 0.0109(5) -0.0062(5) -0.0016(4) -0.0046(4)
C5 0.0141(5) 0.0137(5) 0.0106(5) -0.0037(4) -0.0027(4) -0.0051(4)
C6 0.0160(6) 0.0165(6) 0.0159(6) -0.0063(5) -0.0026(5) -0.0053(5)
C7 0.0173(6) 0.0139(6) 0.0181(6) -0.0072(5) -0.0007(5) -0.0032(5)
C8 0.0121(5) 0.0160(6) 0.0130(5) -0.0055(4) -0.0014(4) -0.0036(4)
C9 0.0129(5) 0.0118(5) 0.0127(5) -0.0049(4) -0.0017(4) -0.0051(4)
C10 0.0162(6) 0.0166(6) 0.0117(5) -0.0059(5) -0.0035(4) -0.0030(4)
C11 0.0158(6) 0.0167(6) 0.0168(6) -0.0050(5) -0.0041(5) -0.0009(5)
C12 0.0105(5) 0.0142(6) 0.0185(6) -0.0043(4) 0.0013(4) -0.0039(5)

loop_
_atom_type_symbol
_atom_type_description
_atom_type_scat_dispersion_real
_atom_type_scat_dispersion_imag
_atom_type_scat_source
C C 0.0033 0.0016 'International Tables Vol C Tables 4.2.6.8 and 6.1.1.4'
H H 0.0000 0.0000 'International Tables Vol C Tables 4.2.6.8 and 6.1.1.4'
O O 0.0106 0.0060 'International Tables Vol C Tables 4.2.6.8 and 6.1.1.4'
Br Br -0.2901 2.4595 'International Tables Vol C Tables 4.2.6.8 and 6.1.1.4'

loop_
_geom_angle_atom_site_label_1
_geom_angle_atom_site_label_2
_geom_angle_atom_site_label_3
_geom_angle_site_symmetry_1
_geom_angle_site_symmetry_3
_geom_angle
_geom_angle_publ_flag
C12 O2 C9 . . 111.59(9) ?
C6 C1 C2 . . 120.39(12) ?
C6 C1 H1 . . 119.8 ?
C2 C1 H1 . . 119.8 ?
C3 C2 C1 . . 121.09(12) ?
C3 C2 H2 . . 119.5 ?
C1 C2 H2 . . 119.5 ?
C2 C3 C4 . . 118.55(12) ?
C2 C3 H3 . . 120.7 ?
C4 C3 H3 . . 120.7 ?
C5 C4 C3 . . 120.03(12) ?
C5 C4 C7 . . 110.69(10) ?
C3 C4 C7 . . 129.27(11) ?
C4 C5 C6 . . 121.82(11) ?
C4 C5 C9 . . 110.98(10) ?
C6 C5 C9 . . 127.16(11) ?
C5 C6 C1 . . 118.12(12) ?
C5 C6 H6 . . 120.9 ?
C1 C6 H6 . . 120.9 ?
C4 C7 C8 . . 101.40(10) ?
C4 C7 H7A . . 111.5 ?
C8 C7 H7A . . 111.5 ?
C4 C7 H7B . . 111.5 ?
C8 C7 H7B . . 111.5 ?
H7A C7 H7B . . 109.3 ?
C7 C8 C9 . . 106.14(9) ?
C7 C8 Br1 . . 113.08(8) ?
C9 C8 Br1 . . 114.37(8) ?
C7 C8 H8 . . 107.6 ?
C9 C8 H8 . . 107.6 ?
Br1 C8 H8 . . 107.6 ?
O2 C9 C5 . . 110.18(9) ?
O2 C9 C10 . . 104.75(9) ?
C5 C9 C10 . . 113.68(10) ?
O2 C9 C8 . . 109.41(9) ?
C5 C9 C8 . . 100.97(9) ?
C10 C9 C8 . . 117.85(10) ?
C11 C10 C9 . . 103.92(10) ?
C11 C10 H10A . . 111.0 ?
C9 C10 H10A . . 111.0 ?
C11 C10 H10B . . 111.0 ?
C9 C10 H10B . . 111.0 ?
H10A C10 H10B . . 109.0 ?
C12 C11 C10 . . 103.87(10) ?
C12 C11 H11A . . 111.0 ?
C10 C11 H11A . . 111.0 ?
C12 C11 H11B . . 111.0 ?
C10 C11 H11B . . 111.0 ?
H11A C11 H11B . . 109.0 ?
O1 C12 O2 . . 120.93(12) ?
O1 C12 C11 . . 128.82(12) ?
O2 C12 C11 . . 110.24(10) ?

loop_
_geom_bond_atom_site_label_1
_geom_bond_atom_site_label_2
_geom_bond_site_symmetry_2
_geom_bond_distance
_geom_bond_publ_flag
Br1 C8 . 1.9554(12) ?
O1 C12 . 1.2032(16) ?
O2 C12 . 1.3562(15) ?
O2 C9 . 1.4615(14) ?
C1 C6 . 1.3935(17) ?
C1 C2 . 1.3968(19) ?
C1 H1 . 0.95 ?
C2 C3 . 1.3939(19) ?
C2 H2 . 0.95 ?
C3 C4 . 1.3941(17) ?
C3 H3 . 0.95 ?
C4 C5 . 1.3903(17) ?
C4 C7 . 1.5122(17) ?
C5 C6 . 1.3913(17) ?
C5 C9 . 1.5097(16) ?
C6 H6 . 0.95 ?
C7 C8 . 1.5391(17) ?
C7 H7A . 0.99 ?
C7 H7B . 0.99 ?
C8 C9 . 1.5451(16) ?
C8 H8 . 1.0 ?
C9 C10 . 1.5409(16) ?
C10 C11 . 1.5273(17) ?
C10 H10A . 0.99 ?
C10 H10B . 0.99 ?
C11 C12 . 1.5079(18) ?
C11 H11A . 0.99 ?
C11 H11B . 0.99 ?

loop_
_geom_torsion_atom_site_label_1
_geom_torsion_atom_site_label_2
_geom_torsion_atom_site_label_3
_geom_torsion_atom_site_label_4
_geom_torsion_site_symmetry_1
_geom_torsion_site_symmetry_2
_geom_torsion_site_symmetry_3
_geom_torsion_site_symmetry_4
_geom_torsion
_geom_torsion_publ_flag
C6 C1 C2 C3 . . . . 0.23(19) ?
C1 C2 C3 C4 . . . . 0.05(19) ?
C2 C3 C4 C5 . . . . -0.11(18) ?
C2 C3 C4 C7 . . . . -179.14(12) ?
C3 C4 C5 C6 . . . . -0.12(18) ?
C7 C4 C5 C6 . . . . 179.09(11) ?
C3 C4 C5 C9 . . . . -177.83(11) ?
C7 C4 C5 C9 . . . . 1.37(14) ?
C4 C5 C6 C1 . . . . 0.39(18) ?
C9 C5 C6 C1 . . . . 177.71(11) ?
C2 C1 C6 C5 . . . . -0.44(18) ?
C5 C4 C7 C8 . . . . 17.71(13) ?
C3 C4 C7 C8 . . . . -163.18(12) ?
C4 C7 C8 C9 . . . . -29.59(12) ?
C4 C7 C8 Br1 . . . . -155.77(8) ?
C12 O2 C9 C5 . . . . -137.32(10) ?
C12 O2 C9 C10 . . . . -14.70(12) ?
C12 O2 C9 C8 . . . . 112.53(10) ?
C4 C5 C9 O2 . . . . -135.29(10) ?
C6 C5 C9 O2 . . . . 47.14(15) ?
C4 C5 C9 C10 . . . . 107.49(12) ?
C6 C5 C9 C10 . . . . -70.07(15) ?
C4 C5 C9 C8 . . . . -19.71(12) ?
C6 C5 C9 C8 . . . . 162.73(12) ?
C7 C8 C9 O2 . . . . 146.42(9) ?
Br1 C8 C9 O2 . . . . -88.19(10) ?
C7 C8 C9 C5 . . . . 30.26(11) ?
Br1 C8 C9 C5 . . . . 155.65(8) ?
C7 C8 C9 C10 . . . . -94.15(12) ?
Br1 C8 C9 C10 . . . . 31.24(13) ?
O2 C9 C10 C11 . . . . 22.67(12) ?
C5 C9 C10 C11 . . . . 143.00(10) ?
C8 C9 C10 C11 . . . . -99.18(12) ?
C9 C10 C11 C12 . . . . -22.29(12) ?
C9 O2 C12 O1 . . . . -179.74(11) ?
C9 O2 C12 C11 . . . . 0.15(13) ?
C10 C11 C12 O1 . . . . -165.58(13) ?
C10 C11 C12 O2 . . . . 14.53(13) ?
